data_7028418
loop_
_publ_author_name
'Das, Parthapratim'
'Ho, Ming-Hsun'
'O'Hagan, Molly'
'Shaw, Wendy J.'
'Morris Bullock, R.'
'Raugei, Simone'
'Helm, Monte L.'

_publ_section_title
;
 Controlling proton movement: electrocatalytic oxidation of hydrogen by a
 nickel(ii) complex containing proton relays in the second and outer
 coordination spheres.
;
_journal_issue 7
_journal_name_full 'Dalton transactions (Cambridge, England : 2003)'
_journal_page_first 2744
_journal_page_last 2754
_journal_paper_doi 10.1039/c3dt53074d
_journal_volume 43
_journal_year 2014
_chemical_formula_moiety 'C44 H88 N4 Ni O4 P4, 2(B F4), C2 H3 N'
_chemical_formula_sum 'C46 H91 B2 F8 N5 Ni O4 P4'
_chemical_formula_weight 1134.44
_chemical_name_systematic
;
 ?
;
_space_group_crystal_system triclinic
_space_group_IT_number 2
_space_group_name_Hall '-P 1'
_space_group_name_H-M_alt 'P -1'
_symmetry_space_group_name_Hall '-P 1'
_symmetry_space_group_name_H-M 'P -1'
_atom_sites_solution_hydrogens geom
_atom_sites_solution_primary iterative
_audit_creation_date 2013-10-24
_audit_creation_method
;
  Olex2 1.2
  (compiled 2013.03.22 svn.r2654, GUI svn.r4446)
;
_cell_angle_alpha 68.287(3)
_cell_angle_beta 89.983(3)
_cell_angle_gamma 90.010(3)
_cell_formula_units_Z 4
_cell_length_a 10.6652(11)
_cell_length_b 20.820(2)
_cell_length_c 27.135(3)
_cell_measurement_reflns_used 7105
_cell_measurement_temperature 100(2)
_cell_measurement_theta_max 25.90
_cell_measurement_theta_min 2.26
_cell_volume 5597.8(10)
_computing_molecular_graphics
;
O. V. Dolomanov, L. J. Bourhis, R. J. Gildea, J. A. K. Howard and H. Puschmann,
OLEX2: a complete structure solution, refinement and analysis program.
J. Appl. Cryst. (2009). 42, 339-341.
;
_computing_publication_material
;
O. V. Dolomanov, L. J. Bourhis, R. J. Gildea, J. A. K. Howard and H. Puschmann,
OLEX2: a complete structure solution, refinement and analysis program.
J. Appl. Cryst. (2009). 42, 339-341.
;
_computing_structure_refinement
;
SHELXL, G.M. Sheldrick, Acta Cryst.
(2008). A64, 112-122
;
_computing_structure_solution
;
olex2.solve (L.J. Bourhis, O.V. Dolomanov, R.J. Gildea, J.A.K. Howard,
H. Puschmann, in preparation, 2011)
;
_diffrn_ambient_temperature 100.15
_diffrn_measured_fraction_theta_full 0.998
_diffrn_measured_fraction_theta_max 0.996
_diffrn_measurement_device_type 'Bruker APEX-II CCD'
_diffrn_measurement_method '\f and \w scans'
_diffrn_radiation_monochromator graphite
_diffrn_radiation_type MoK\a
_diffrn_radiation_wavelength 0.71073
_diffrn_reflns_av_R_equivalents 0.0832
_diffrn_reflns_av_unetI/netI 0.1282
_diffrn_reflns_Laue_measured_fraction_full 0.998
_diffrn_reflns_Laue_measured_fraction_max 0.996
_diffrn_reflns_limit_h_max 13
_diffrn_reflns_limit_h_min -6
_diffrn_reflns_limit_k_max 26
_diffrn_reflns_limit_k_min -26
_diffrn_reflns_limit_l_max 34
_diffrn_reflns_limit_l_min -34
_diffrn_reflns_number 64004
_diffrn_reflns_point_group_measured_fraction_full 0.998
_diffrn_reflns_point_group_measured_fraction_max 0.996
_diffrn_reflns_theta_full 25.242
_diffrn_reflns_theta_max 27.233
_diffrn_reflns_theta_min 0.808
_diffrn_standards_number 0
_exptl_absorpt_coefficient_mu 0.532
_exptl_absorpt_correction_type none
_exptl_crystal_colour orange
_exptl_crystal_colour_primary orange
_exptl_crystal_density_diffrn 1.346
_exptl_crystal_description block
_exptl_crystal_F_000 2416
_exptl_crystal_size_max 0.1
_exptl_crystal_size_mid 0.1
_exptl_crystal_size_min 0.06
_refine_diff_density_max 0.623
_refine_diff_density_min -0.662
_refine_diff_density_rms 0.103
_refine_ls_extinction_method none
_refine_ls_goodness_of_fit_ref 0.971
_refine_ls_hydrogen_treatment constr
_refine_ls_matrix_type full
_refine_ls_number_parameters 1282
_refine_ls_number_reflns 24841
_refine_ls_number_restraints 0
_refine_ls_restrained_S_all 0.971
_refine_ls_R_factor_all 0.1140
_refine_ls_R_factor_gt 0.0514
_refine_ls_shift/su_max 0.001
_refine_ls_shift/su_mean 0.000
_refine_ls_structure_factor_coef Fsqd
_refine_ls_weighting_details
;
 w=1/[\s^2^(Fo^2^)+(0.0393P)^2^]
 where P=(Fo^2^+2Fc^2^)/3
;
_refine_ls_weighting_scheme calc
_refine_ls_wR_factor_gt 0.0955
_refine_ls_wR_factor_ref 0.1157
_reflns_Friedel_coverage 0.000
_reflns_number_gt 15639
_reflns_number_total 24841
_reflns_threshold_expression 'I > 2\s(I)'
_cod_data_source_file c3dt53074d.txt
_cod_data_source_block p1bar
_cod_original_cell_volume 5597.8(9)
_cod_database_code 7028418
_olex2_refinement_description
;
1. Others
 Fixed Uiso: H1A(0.022) H1B(0.022) H2A(0.023) H2B(0.023) H3A(0.021) H3B(0.021)
 H4A(0.023) H4B(0.023) H5(0.02) H6A(0.027) H6B(0.027) H7A(0.031) H7B(0.031)
 H8A(0.036) H8B(0.036) H9A(0.03) H9B(0.03) H10A(0.022) H10B(0.022) H11A(0.024)
 H11B(0.024) H12A(0.029) H12B(0.029) H13A(0.056) H13B(0.056) H13C(0.056)
 H14(0.023) H15A(0.025) H15B(0.025) H16A(0.033) H16B(0.033) H17A(0.041)
 H17B(0.041) H18A(0.037) H18B(0.037) H19A(0.027) H19B(0.027) H20A(0.024)
 H20B(0.024) H21A(0.036) H21B(0.036) H22A(0.066) H22B(0.066) H22C(0.066)
 H23A(0.026) H23B(0.026) H24A(0.027) H24B(0.027) H25A(0.025) H25B(0.025)
 H26A(0.023) H26B(0.023) H27(0.021) H28A(0.025) H28B(0.025) H29A(0.03)
 H29B(0.03) H30A(0.03) H30B(0.03) H31A(0.029) H31B(0.029) H32A(0.027)
 H32B(0.027) H33A(0.034) H33B(0.034) H34A(0.042) H34B(0.042) H35A(0.07)
 H35B(0.07) H35C(0.07) H36(0.024) H37A(0.031) H37B(0.031) H38A(0.038)
 H38B(0.038) H39A(0.038) H39B(0.038) H40A(0.038) H40B(0.038) H41A(0.028)
 H41B(0.028) H42A(0.02) H42B(0.02) H43A(0.028) H43B(0.028) H44A(0.057)
 H44B(0.057) H44C(0.057) H45A(0.021) H45B(0.021) H46A(0.02) H46B(0.02)
 H47A(0.027) H47B(0.027) H48A(0.023) H48B(0.023) H49(0.023) H50A(0.028)
 H50B(0.028) H51A(0.035) H51B(0.035) H52A(0.037) H52B(0.037) H53A(0.033)
 H53B(0.033) H54A(0.026) H54B(0.026) H55A(0.027) H55B(0.027) H56A(0.027)
 H56B(0.027) H57A(0.066) H57B(0.066) H57C(0.066) H58(0.024) H59A(0.028)
 H59B(0.028) H60A(0.04) H60B(0.04) H61A(0.054) H61B(0.054) H62A(0.054)
 H62B(0.054) H63A(0.029) H63B(0.029) H64A(0.033) H64B(0.033) H65A(0.029)
 H65B(0.029) H66A(0.054) H66B(0.054) H66C(0.054) H67A(0.031) H67B(0.031)
 H68A(0.029) H68B(0.029) H69A(0.026) H69B(0.026) H70A(0.023) H70B(0.023)
 H71(0.025) H72A(0.028) H72B(0.028) H73A(0.033) H73B(0.033) H74A(0.039)
 H74B(0.039) H75A(0.037) H75B(0.037) H76A(0.029) H76B(0.029) H77A(0.048)
 H77B(0.048) H77C(0.048) H77D(0.048) H78A(0.03) H78B(0.03) H79A(0.106)
 H79B(0.106) H79C(0.106) H80(0.025) H81A(0.029) H81B(0.029) H82A(0.034)
 H82B(0.034) H83A(0.043) H83B(0.043) H84A(0.042) H84B(0.042) H85A(0.037)
 H85B(0.037) H86A(0.025) H86B(0.025) H87A(0.031) H87B(0.031) H88A(0.052)
 H88B(0.052) H88C(0.052) H90A(0.107) H90B(0.107) H90C(0.107) H92A(0.121)
 H92B(0.121) H92C(0.121) H78C(0.029) H78D(0.029)
 Fixed X: H1A(0.5932) H1B(0.6149) H2A(0.569) H2B(0.5339) H3A(0.4814)
 H3B(0.3762) H4A(0.2852) H4B(0.4291) H5(0.4187) H6A(0.52) H6B(0.6014)
 H7A(0.6018) H7B(0.55) H8A(0.3976) H8B(0.4163) H9A(0.308) H9B(0.222)
 H10A(0.2759) H10B(0.2159) H11A(0.5258) H11B(0.4303) H12A(0.5688) H12B(0.6836)
 H13A(0.6107) H13B(0.7136) H13C(0.587) H14(0.2187) H15A(0.2305) H15B(0.3729)
 H16A(0.2408) H16B(0.16) H17A(0.4161) H17B(0.2993) H18A(0.4106) H18B(0.268)
 H19A(0.4791) H19B(0.3998) H20A(0.1278) H20B(0.167) H21A(0.0339) H21B(0.1337)
 H22A(0.1382) H22B(0.04) H22C(0.17) H23A(0.0592) H23B(0.2049) H24A(0.0458)
 H24B(-0.0271) H25A(-0.1264) H25B(-0.1044) H26A(0.0358) H26B(-0.0409)
 H27(0.2623) H28A(0.4362) H28B(0.3753) H29A(0.5239) H29B(0.454) H30A(0.3966)
 H30B(0.3534) H31A(0.1742) H31B(0.2308) H32A(0.1556) H32B(0.0823) H33A(0.218)
 H33B(0.0987) H34A(0.3412) H34B(0.2219) H35A(0.4302) H35B(0.4388) H35C(0.3336)
 H36(0.0455) H37A(-0.1973) H37B(-0.1337) H38A(-0.2751) H38B(-0.1352) H39A(-
 0.2242) H39B(-0.2573) H40A(-0.008) H40B(-0.0757) H41A(-0.0697) H41B(0.0699)
 H42A(-0.153) H42B(-0.1762) H43A(-0.1309) H43B(0.0073) H44A(-0.1555) H44B(-
 0.0925) H44C(-0.1901) H45A(-0.1176) H45B(-0.0948) H46A(-0.0348) H46B(-0.0722)
 H47A(0.0583) H47B(0.2015) H48A(0.12) H48B(0.0104) H49(0.0742) H50A(-0.1066)
 H50B(-0.0207) H51A(-0.109) H51B(-0.0542) H52A(0.095) H52B(0.0756) H53A(0.1869)
 H53B(0.2741) H54A(0.279) H54B(0.2194) H55A(0.0689) H55B(-0.0311) H56A(-0.1818)
 H56B(-0.0684) H57A(-0.1031) H57B(-0.1138) H57C(-0.2187) H58(0.2784)
 H59A(0.2689) H59B(0.1272) H60A(0.2641) H60B(0.3415) H61A(0.084) H61B(0.1989)
 H62A(0.2323) H62B(0.0906) H63A(0.0179) H63B(0.097) H64A(0.3279) H64B(0.36)
 H65A(0.3439) H65B(0.4561) H66A(0.4625) H66B(0.3612) H66C(0.3382) H67A(0.2918)
 H67B(0.439) H68A(0.5365) H68B(0.4727) H69A(0.6005) H69B(0.6287) H70A(0.5416)
 H70B(0.4643) H71(0.2356) H72A(0.0668) H72B(0.1297) H73A(-0.0241) H73B(0.0477)
 H74A(0.1446) H74B(0.1018) H75A(0.2684) H75B(0.324) H76A(0.4167) H76B(0.3442)
 H77A(0.3156) H77B(0.4234) H77C(0.3825) H77D(0.3839) H78A(0.1771) H78B(0.2887)
 H79A(0.037) H79B(0.1007) H79C(0.112) H80(0.4593) H81A(0.5639) H81B(0.4249)
 H82A(0.5636) H82B(0.5054) H83A(0.7182) H83B(0.75) H84A(0.6453) H84B(0.7832)
 H85A(0.6993) H85B(0.6441) H86A(0.6749) H86B(0.6468) H87A(0.4822) H87B(0.6202)
 H88A(0.6632) H88B(0.6847) H88C(0.5931) H90A(0.9304) H90B(0.9899) H90C(1.0782)
 H92A(0.5747) H92B(0.4918) H92C(0.4272) H78C(0.1756) H78D(0.1633)
 Fixed Y: H1A(0.0106) H1B(-0.0622) H2A(-0.0725) H2B(-0.0051) H3A(-0.1621) H3B(-
 0.1694) H4A(-0.1725) H4B(-0.1705) H5(0.0048) H6A(-0.1328) H6B(-0.0636) H7A(-
 0.1057) H7B(-0.0282) H8A(-0.1495) H8B(-0.0919) H9A(-0.0112) H9B(-0.0782) H10A(-
 0.1202) H10B(-0.0446) H11A(0.1034) H11B(0.0838) H12A(0.1799) H12B(0.1264)
 H13A(0.1403) H13B(0.1601) H13C(0.2041) H14(-0.0687) H15A(0.0529) H15B(0.0523)
 H16A(0.0839) H16B(0.0147) H17A(0.0194) H17B(-0.0017) H18A(-0.1018) H18B(-
 0.1035) H19A(-0.0642) H19B(-0.1341) H20A(-0.1635) H20B(-0.1218) H21A(-0.2156)
 H21B(-0.2685) H22A(-0.3235) H22B(-0.2664) H22C(-0.2765) H23A(0.1734)
 H23B(0.1924) H24A(0.1179) H24B(0.1305) H25A(0.0288) H25B(-0.0505) H26A(0.0353)
 H26B(0.078) H27(0.0676) H28A(0.1064) H28B(0.1821) H29A(0.1791) H29B(0.1144)
 H30A(0.2146) H30B(0.2518) H31A(0.212) H31B(0.1355) H32A(0.2028) H32B(0.1397)
 H33A(0.2496) H33B(0.236) H34A(0.1833) H34B(0.1789) H35A(0.343) H35B(0.2833)
 H35C(0.3419) H36(-0.0037) H37A(-0.0021) H37B(0.0639) H38A(0.0086) H38B(0.0074)
 H39A(-0.102) H39B(-0.106) H40A(-0.1078) H40B(-0.1722) H41A(-0.1151) H41B(-
 0.1175) H42A(-0.0922) H42B(-0.0227) H43A(-0.1219) H43B(-0.1221) H44A(0.0244)
 H44B(0.0159) H44C(-0.0407) H45A(0.4245) H45B(0.4974) H46A(0.4796) H46B(0.413)
 H47A(0.3151) H47B(0.3094) H48A(0.3175) H48B(0.3244) H49(0.4935) H50A(0.421)
 H50B(0.3542) H51A(0.3885) H51B(0.465) H52A(0.3433) H52B(0.4044) H53A(0.4828)
 H53B(0.417) H54A(0.4449) H54B(0.3695) H55A(0.5706) H55B(0.5905) H56A(0.6102)
 H56B(0.6645) H57A(0.6241) H57B(0.6862) H57C(0.627) H58(0.4152) H59A(0.5356)
 H59B(0.5363) H60A(0.5673) H60B(0.4969) H61A(0.5042) H61B(0.4832) H62A(0.3815)
 H62B(0.3828) H63A(0.4199) H63B(0.35) H64A(0.3612) H64B(0.316) H65A(0.2144)
 H65B(0.2643) H66A(0.2314) H66B(0.1722) H66C(0.2264) H67A(0.6748) H67B(0.6589)
 H68A(0.6064) H68B(0.5934) H69A(0.4261) H69B(0.5058) H70A(0.5631) H70B(0.5246)
 H71(0.5562) H72A(0.5946) H72B(0.6698) H73A(0.6667) H73B(0.6036) H74A(0.7412)
 H74B(0.7061) H75A(0.6278) H75B(0.7044) H76A(0.6281) H76B(0.6902) H77A(0.7305)
 H77B(0.705) H77C(0.7307) H77D(0.6873) H78A(0.6614) H78B(0.6655) H79A(0.766)
 H79B(0.8359) H79C(0.8146) H80(0.4733) H81A(0.3591) H81B(0.3602) H82A(0.3022)
 H82B(0.3692) H83A(0.3659) H83B(0.3598) H84A(0.4785) H84B(0.474) H85A(0.4671)
 H85B(0.5347) H86A(0.4626) H86B(0.3901) H87A(0.371) H87B(0.3697) H88A(0.5157)
 H88B(0.4544) H88C(0.5171) H90A(0.2159) H90B(0.14) H90C(0.2059) H92A(0.7205)
 H92B(0.755) H92C(0.7057) H78C(0.732) H78D(0.6696)
 Fixed Z: H1A(0.8036) H1B(0.7979) H2A(0.7145) H2B(0.6647) H3A(0.8279)
 H3B(0.8713) H4A(0.7308) H4B(0.7465) H5(0.8766) H6A(0.9177) H6B(0.8923)
 H7A(0.9881) H7B(0.9626) H8A(1.0068) H8B(1.0321) H9A(0.9617) H9B(0.989)
 H10A(0.9212) H10B(0.8948) H11A(0.7378) H11B(0.7002) H12A(0.6527) H12B(0.668)
 H13A(0.5405) H13B(0.5754) H13C(0.5587) H14(0.6464) H15A(0.6221) H15B(0.6034)
 H16A(0.5288) H16B(0.5555) H17A(0.5219) H17B(0.494) H18A(0.5497) H18B(0.5688)
 H19A(0.6174) H19B(0.6439) H20A(0.7839) H20B(0.8205) H21A(0.8668) H21B(0.859)
 H22A(0.9553) H22B(0.9574) H22C(0.9889) H23A(0.738) H23B(0.7372) H24A(0.6378)
 H24B(0.685) H25A(0.7597) H25B(0.7679) H26A(0.8645) H26B(0.8118) H27(0.8717)
 H28A(0.8123) H28B(0.7883) H29A(0.8534) H29B(0.8963) H30A(0.9113) H30B(0.8508)
 H31A(0.9034) H31B(0.9282) H32A(0.8195) H32B(0.8627) H33A(0.6549) H33B(0.6242)
 H34A(0.6176) H34B(0.5832) H35A(0.5453) H35B(0.6029) H35C(0.5908) H36(0.6375)
 H37A(0.6828) H37B(0.6385) H38A(0.5981) H38B(0.5769) H39A(0.5979) H39B(0.6565)
 H40A(0.6167) H40B(0.661) H41A(0.7222) H41B(0.7009) H42A(0.8501) H42B(0.8609)
 H43A(0.9385) H43B(0.916) H44A(0.9201) H44B(0.9756) H44C(0.9723) H45A(0.2993)
 H45B(0.3047) H46A(0.1659) H46B(0.216) H47A(0.2494) H47B(0.2342) H48A(0.3742)
 H48B(0.3327) H49(0.3764) H50A(0.3944) H50B(0.4224) H51A(0.4884) H51B(0.4601)
 H52A(0.5109) H52B(0.5327) H53A(0.4588) H53B(0.4878) H54A(0.3943) H54B(0.4231)
 H55A(0.2021) H55B(0.2381) H56A(0.1676) H56B(0.1532) H57A(0.0412) H57B(0.0624)
 H57C(0.0779) H58(0.1482) H59A(0.1256) H59B(0.1058) H60A(0.0308) H60B(0.0579)
 H61A(0.0245) H61B(-0.0046) H62A(0.0705) H62B(0.0505) H63A(0.1189) H63B(0.1455)
 H64A(0.3199) H64B(0.2851) H65A(0.3631) H65B(0.3656) H66A(0.4544) H66B(0.4604)
 H66C(0.4887) H67A(0.2302) H67B(0.2352) H68A(0.1891) H68B(0.1402) H69A(0.2741)
 H69B(0.2625) H70A(0.3096) H70B(0.363) H71(0.3693) H72A(0.3082) H72B(0.2846)
 H73A(0.349) H73B(0.3927) H74A(0.344) H74B(0.4047) H75A(0.4235) H75B(0.3964)
 H76A(0.3585) H76B(0.314) H77A(0.1466) H77B(0.1171) H77C(0.1421) H77D(0.1042)
 H78A(0.1154) H78B(0.0743) H79A(0.0702) H79B(0.031) H79C(0.0939) H80(0.1409)
 H81A(0.2261) H81B(0.2034) H82A(0.1653) H82B(0.1202) H83A(0.1048) H83B(0.164)
 H84A(0.083) H84B(0.1074) H85A(0.1899) H85B(0.1443) H86A(0.3625) H86B(0.3569)
 H87A(0.4219) H87B(0.4449) H88A(0.42) H88B(0.4761) H88C(0.4717) H90A(0.43)
 H90B(0.4505) H90C(0.44) H92A(-0.0678) H92B(-0.0351) H92C(-0.0611) H78C(0.1449)
 H78D(0.1236)
;
_shelx_space_group_comment
;
The symmetry employed for this shelxl refinement is uniquely defined
by the following loop, which should always be used as a source of
symmetry information in preference to the above space-group names.
They are only intended as comments.
;
_shelxl_version_number 2013-2

loop_
_space_group_symop_operation_xyz
'x, y, z'
'-x, -y, -z'

loop_
_atom_site_label
_atom_site_type_symbol
_atom_site_fract_x
_atom_site_fract_y
_atom_site_fract_z
_atom_site_U_iso_or_equiv
_atom_site_adp_type
_atom_site_occupancy
_atom_site_site_symmetry_order
_atom_site_calc_flag
_atom_site_refinement_flags_posn
_atom_site_refinement_flags_adp
_atom_site_refinement_flags_occupancy
_atom_site_disorder_assembly
_atom_site_disorder_group
Ni1 Ni 0.24732(7) -0.00226(2) 0.75813(2) 0.01430(14) Uani 1 1 d . . . . .
P1 P 0.39941(14) -0.04994(6) 0.81552(5) 0.0151(3) Uani 1 1 d . . . . .
P2 P 0.34752(14) -0.05530(6) 0.71193(5) 0.0155(3) Uani 1 1 d . . . . .
P3 P 0.17369(14) 0.07495(5) 0.79127(5) 0.0159(3) Uani 1 1 d . . . . .
P4 P 0.06126(14) 0.01804(6) 0.71642(5) 0.0173(3) Uani 1 1 d . . . . .
O1 O 0.5645(4) 0.11257(16) 0.61626(13) 0.0277(10) Uani 1 1 d . . . . .
O2 O 0.1877(4) -0.22650(15) 0.91032(14) 0.0301(10) Uani 1 1 d . . . . .
O3 O 0.2992(4) 0.27244(16) 0.55965(15) 0.0366(11) Uani 1 1 d . . . . .
O4 O -0.0225(4) -0.04706(17) 0.94290(14) 0.0253(10) Uani 1 1 d . . . . .
N1 N 0.5666(5) 0.01321(17) 0.73010(16) 0.0174(10) Uani 1 1 d . . . . .
N2 N 0.3096(5) -0.17390(17) 0.80440(16) 0.0183(10) Uani 1 1 d . . . . .
N3 N 0.1592(5) 0.14942(18) 0.68425(16) 0.0226(10) Uani 1 1 d . . . . .
N4 N -0.0143(4) -0.02184(17) 0.82186(15) 0.0161(10) Uani 1 1 d . . . . .
C1 C 0.5595(5) -0.0212(2) 0.78726(19) 0.0180(12) Uani 1 1 d . . . . .
H1A H 0.5932 0.0106 0.8036 0.022 Uiso 1 1 calc R U . . .
H1B H 0.6149 -0.0622 0.7979 0.022 Uiso 1 1 calc R U . . .
C2 C 0.5186(5) -0.0296(2) 0.7031(2) 0.0193(12) Uani 1 1 d . . . . .
H2A H 0.5690 -0.0725 0.7145 0.023 Uiso 1 1 calc R U . . .
H2B H 0.5339 -0.0051 0.6647 0.023 Uiso 1 1 calc R U . . .
C3 C 0.3959(5) -0.1472(2) 0.83306(19) 0.0179(12) Uani 1 1 d . . . . .
H3A H 0.4814 -0.1621 0.8279 0.021 Uiso 1 1 calc R U . . .
H3B H 0.3762 -0.1694 0.8713 0.021 Uiso 1 1 calc R U . . .
C4 C 0.3448(5) -0.1519(2) 0.74878(18) 0.0195(12) Uani 1 1 d . . . . .
H4A H 0.2852 -0.1725 0.7308 0.023 Uiso 1 1 calc R U . . .
H4B H 0.4291 -0.1705 0.7465 0.023 Uiso 1 1 calc R U . . .
C5 C 0.4086(5) -0.0451(2) 0.88192(19) 0.0165(12) Uani 1 1 d . . . . .
H5 H 0.4187 0.0048 0.8766 0.020 Uiso 1 1 calc R U . . .
C6 C 0.5247(6) -0.0834(2) 0.9129(2) 0.0227(13) Uani 1 1 d . . . . .
H6A H 0.5200 -0.1328 0.9177 0.027 Uiso 1 1 calc R U . . .
H6B H 0.6014 -0.0636 0.8923 0.027 Uiso 1 1 calc R U . . .
C7 C 0.5321(6) -0.0768(3) 0.9675(2) 0.0257(14) Uani 1 1 d . . . . .
H7A H 0.6018 -0.1057 0.9881 0.031 Uiso 1 1 calc R U . . .
H7B H 0.5500 -0.0282 0.9626 0.031 Uiso 1 1 calc R U . . .
C8 C 0.4100(6) -0.0994(3) 0.9983(2) 0.0302(15) Uani 1 1 d . . . . .
H8A H 0.3976 -0.1495 1.0068 0.036 Uiso 1 1 calc R U . . .
H8B H 0.4163 -0.0919 1.0321 0.036 Uiso 1 1 calc R U . . .
C9 C 0.2992(6) -0.0610(2) 0.9680(2) 0.0254(14) Uani 1 1 d . . . . .
H9A H 0.3080 -0.0112 0.9617 0.030 Uiso 1 1 calc R U . . .
H9B H 0.2220 -0.0782 0.9890 0.030 Uiso 1 1 calc R U . . .
C10 C 0.2890(5) -0.0707(2) 0.91477(18) 0.0180(12) Uani 1 1 d . . . . .
H10A H 0.2759 -0.1202 0.9212 0.022 Uiso 1 1 calc R U . . .
H10B H 0.2159 -0.0446 0.8948 0.022 Uiso 1 1 calc R U . . .
C11 C 0.5199(5) 0.0841(2) 0.70960(19) 0.0197(12) Uani 1 1 d . . . . .
H11A H 0.5258 0.1034 0.7378 0.024 Uiso 1 1 calc R U . . .
H11B H 0.4303 0.0838 0.7002 0.024 Uiso 1 1 calc R U . . .
C12 C 0.5924(6) 0.1311(2) 0.66072(19) 0.0244(13) Uani 1 1 d . . . . .
H12A H 0.5688 0.1799 0.6527 0.029 Uiso 1 1 calc R U . . .
H12B H 0.6836 0.1264 0.6680 0.029 Uiso 1 1 calc R U . . .
C13 C 0.6236(6) 0.1578(3) 0.5690(2) 0.0374(15) Uani 1 1 d . . . . .
H13A H 0.6107 0.1403 0.5405 0.056 Uiso 1 1 calc R U . . .
H13B H 0.7136 0.1601 0.5754 0.056 Uiso 1 1 calc R U . . .
H13C H 0.5870 0.2041 0.5587 0.056 Uiso 1 1 calc R U . . .
C14 C 0.3029(5) -0.0467(2) 0.64416(18) 0.0189(12) Uani 1 1 d . . . . .
H14 H 0.2187 -0.0687 0.6464 0.023 Uiso 1 1 calc R U . . .
C15 C 0.2905(5) 0.0291(2) 0.60685(18) 0.0211(13) Uani 1 1 d . . . . .
H15A H 0.2305 0.0529 0.6221 0.025 Uiso 1 1 calc R U . . .
H15B H 0.3729 0.0523 0.6034 0.025 Uiso 1 1 calc R U . . .
C16 C 0.2453(7) 0.0346(2) 0.55244(18) 0.0277(13) Uani 1 1 d . . . . .
H16A H 0.2408 0.0839 0.5288 0.033 Uiso 1 1 calc R U . . .
H16B H 0.1600 0.0147 0.5555 0.033 Uiso 1 1 calc R U . . .
C17 C 0.3333(7) -0.0037(3) 0.5285(2) 0.0338(15) Uani 1 1 d . . . . .
H17A H 0.4161 0.0194 0.5219 0.041 Uiso 1 1 calc R U . . .
H17B H 0.2993 -0.0017 0.4940 0.041 Uiso 1 1 calc R U . . .
C18 C 0.3491(6) -0.0791(3) 0.5653(2) 0.0305(15) Uani 1 1 d . . . . .
H18A H 0.4106 -0.1018 0.5497 0.037 Uiso 1 1 calc R U . . .
H18B H 0.2680 -0.1035 0.5688 0.037 Uiso 1 1 calc R U . . .
C19 C 0.3944(6) -0.0848(2) 0.6203(2) 0.0229(13) Uani 1 1 d . . . . .
H19A H 0.4791 -0.0642 0.6174 0.027 Uiso 1 1 calc R U . . .
H19B H 0.3998 -0.1341 0.6439 0.027 Uiso 1 1 calc R U . . .
C20 C 0.1776(6) -0.1662(2) 0.8154(2) 0.0200(12) Uani 1 1 d . . . . .
H20A H 0.1278 -0.1635 0.7839 0.024 Uiso 1 1 calc R U . . .
H20B H 0.1670 -0.1218 0.8205 0.024 Uiso 1 1 calc R U . . .
C21 C 0.1244(6) -0.2237(2) 0.8635(2) 0.0296(14) Uani 1 1 d . . . . .
H21A H 0.0339 -0.2156 0.8668 0.036 Uiso 1 1 calc R U . . .
H21B H 0.1337 -0.2685 0.8590 0.036 Uiso 1 1 calc R U . . .
C22 C 0.1292(8) -0.2774(3) 0.9568(2) 0.044(2) Uani 1 1 d . . . . .
H22A H 0.1382 -0.3235 0.9553 0.066 Uiso 1 1 calc R U . . .
H22B H 0.0400 -0.2664 0.9574 0.066 Uiso 1 1 calc R U . . .
H22C H 0.1700 -0.2765 0.9889 0.066 Uiso 1 1 calc R U . . .
C23 C 0.1451(6) 0.1570(2) 0.73518(18) 0.0215(12) Uani 1 1 d . . . . .
H23A H 0.0592 0.1734 0.7380 0.026 Uiso 1 1 calc R U . . .
H23B H 0.2049 0.1924 0.7372 0.026 Uiso 1 1 calc R U . . .
C24 C 0.0506(6) 0.1115(2) 0.67575(19) 0.0229(12) Uani 1 1 d . . . . .
H24A H 0.0458 0.1179 0.6378 0.027 Uiso 1 1 calc R U . . .
H24B H -0.0271 0.1305 0.6850 0.027 Uiso 1 1 calc R U . . .
C25 C -0.0625(6) -0.0083(2) 0.76834(19) 0.0204(12) Uani 1 1 d . . . . .
H25A H -0.1264 0.0288 0.7597 0.025 Uiso 1 1 calc R U . . .
H25B H -0.1044 -0.0505 0.7679 0.025 Uiso 1 1 calc R U . . .
C26 C 0.0253(5) 0.0427(2) 0.8265(2) 0.0190(12) Uani 1 1 d . . . . .
H26A H 0.0358 0.0353 0.8645 0.023 Uiso 1 1 calc R U . . .
H26B H -0.0409 0.0780 0.8118 0.023 Uiso 1 1 calc R U . . .
C27 C 0.2505(6) 0.10814(19) 0.83786(17) 0.0175(10) Uani 1 1 d . . . . .
H27 H 0.2623 0.0676 0.8717 0.021 Uiso 1 1 calc R U . . .
C28 C 0.3824(5) 0.1398(2) 0.8206(2) 0.0205(12) Uani 1 1 d . . . . .
H28A H 0.4362 0.1064 0.8123 0.025 Uiso 1 1 calc R U . . .
H28B H 0.3753 0.1821 0.7883 0.025 Uiso 1 1 calc R U . . .
C29 C 0.4410(6) 0.1574(2) 0.8650(2) 0.0254(13) Uani 1 1 d . . . . .
H29A H 0.5239 0.1791 0.8534 0.030 Uiso 1 1 calc R U . . .
H29B H 0.4540 0.1144 0.8963 0.030 Uiso 1 1 calc R U . . .
C30 C 0.3583(5) 0.2068(2) 0.8808(2) 0.0252(13) Uani 1 1 d . . . . .
H30A H 0.3966 0.2146 0.9113 0.030 Uiso 1 1 calc R U . . .
H30B H 0.3534 0.2518 0.8508 0.030 Uiso 1 1 calc R U . . .
C31 C 0.2267(6) 0.1777(2) 0.89562(19) 0.0246(14) Uani 1 1 d . . . . .
H31A H 0.1742 0.2120 0.9034 0.029 Uiso 1 1 calc R U . . .
H31B H 0.2308 0.1355 0.9282 0.029 Uiso 1 1 calc R U . . .
C32 C 0.1661(6) 0.1602(2) 0.8513(2) 0.0224(12) Uani 1 1 d . . . . .
H32A H 0.1556 0.2028 0.8195 0.027 Uiso 1 1 calc R U . . .
H32B H 0.0823 0.1397 0.8627 0.027 Uiso 1 1 calc R U . . .
C33 C 0.1800(6) 0.2167(2) 0.64065(19) 0.0281(13) Uani 1 1 d . . . . .
H33A H 0.2180 0.2496 0.6549 0.034 Uiso 1 1 calc R U . . .
H33B H 0.0987 0.2360 0.6242 0.034 Uiso 1 1 calc R U . . .
C34 C 0.2644(7) 0.2079(2) 0.6000(2) 0.0351(15) Uani 1 1 d . . . . .
H34A H 0.3412 0.1833 0.6176 0.042 Uiso 1 1 calc R U . . .
H34B H 0.2219 0.1789 0.5832 0.042 Uiso 1 1 calc R U . . .
C35 C 0.3817(7) 0.3132(3) 0.5759(2) 0.0470(17) Uani 1 1 d . . . . .
H35A H 0.4302 0.3430 0.5453 0.070 Uiso 1 1 calc R U . . .
H35B H 0.4388 0.2833 0.6029 0.070 Uiso 1 1 calc R U . . .
H35C H 0.3336 0.3419 0.5908 0.070 Uiso 1 1 calc R U . . .
C36 C -0.0087(5) -0.0187(2) 0.66981(19) 0.0199(12) Uani 1 1 d . . . . .
H36 H 0.0455 -0.0037 0.6375 0.024 Uiso 1 1 calc R U . . .
C37 C -0.1393(6) 0.0128(3) 0.6521(2) 0.0260(13) Uani 1 1 d . . . . .
H37A H -0.1973 -0.0021 0.6828 0.031 Uiso 1 1 calc R U . . .
H37B H -0.1337 0.0639 0.6385 0.031 Uiso 1 1 calc R U . . .
C38 C -0.1900(6) -0.0107(3) 0.6085(2) 0.0314(13) Uani 1 1 d . . . . .
H38A H -0.2751 0.0086 0.5981 0.038 Uiso 1 1 calc R U . . .
H38B H -0.1352 0.0074 0.5769 0.038 Uiso 1 1 calc R U . . .
C39 C -0.1956(6) -0.0884(3) 0.6274(2) 0.0317(14) Uani 1 1 d . . . . .
H39A H -0.2242 -0.1020 0.5979 0.038 Uiso 1 1 calc R U . . .
H39B H -0.2573 -0.1060 0.6565 0.038 Uiso 1 1 calc R U . . .
C40 C -0.0674(6) -0.1212(3) 0.6469(2) 0.0317(14) Uani 1 1 d . . . . .
H40A H -0.0080 -0.1078 0.6167 0.038 Uiso 1 1 calc R U . . .
H40B H -0.0757 -0.1722 0.6610 0.038 Uiso 1 1 calc R U . . .
C41 C -0.0150(6) -0.0979(2) 0.6905(2) 0.0229(12) Uani 1 1 d . . . . .
H41A H -0.0697 -0.1151 0.7222 0.028 Uiso 1 1 calc R U . . .
H41B H 0.0699 -0.1175 0.7009 0.028 Uiso 1 1 calc R U . . .
C42 C -0.1118(5) -0.0571(2) 0.86113(18) 0.0171(11) Uani 1 1 d . . . . .
H42A H -0.1530 -0.0922 0.8501 0.020 Uiso 1 1 calc R U . . .
H42B H -0.1762 -0.0227 0.8609 0.020 Uiso 1 1 calc R U . . .
C43 C -0.0636(6) -0.0918(2) 0.9168(2) 0.0231(13) Uani 1 1 d . . . . .
H43A H -0.1309 -0.1219 0.9385 0.028 Uiso 1 1 calc R U . . .
H43B H 0.0073 -0.1221 0.9160 0.028 Uiso 1 1 calc R U . . .
C44 C -0.1230(7) -0.0089(3) 0.9536(2) 0.0378(17) Uani 1 1 d . . . . .
H44A H -0.1555 0.0244 0.9201 0.057 Uiso 1 1 calc R U . . .
H44B H -0.0925 0.0159 0.9756 0.057 Uiso 1 1 calc R U . . .
H44C H -0.1901 -0.0407 0.9723 0.057 Uiso 1 1 calc R U . . .
Ni2 Ni 0.25174(7) 0.48050(2) 0.25947(2) 0.01541(15) Uani 1 1 d . . . . .
P5 P 0.09769(14) 0.43592(6) 0.31714(5) 0.0165(3) Uani 1 1 d . . . . .
P6 P 0.14915(14) 0.42818(6) 0.21401(5) 0.0170(3) Uani 1 1 d . . . . .
P7 P 0.32682(14) 0.55979(6) 0.28966(5) 0.0176(3) Uani 1 1 d . . . . .
P8 P 0.44147(14) 0.49562(6) 0.21920(5) 0.0174(3) Uani 1 1 d . . . . .
O5 O 0.3110(4) 0.26419(16) 0.41210(13) 0.0275(10) Uani 1 1 d . . . . .
O6 O -0.0594(4) 0.59773(16) 0.11685(13) 0.0264(9) Uani 1 1 d . . . . .
O7 O 0.5194(4) 0.45000(17) 0.44311(14) 0.0278(10) Uani 1 1 d . . . . .
N5 N 0.1790(5) 0.31040(18) 0.30691(15) 0.0180(10) Uani 1 1 d . . . . .
N6 N -0.0665(4) 0.49946(18) 0.23109(16) 0.0167(10) Uani 1 1 d . . . . .
N7 N 0.5114(4) 0.46207(18) 0.32416(15) 0.0166(10) Uani 1 1 d . . . . .
N8 N 0.3530(4) 0.62813(18) 0.18150(16) 0.0239(10) Uani 1 1 d . . . . .
C45 C -0.0614(5) 0.4652(2) 0.28871(19) 0.0177(12) Uani 1 1 d . . . . .
H45A H -0.1176 0.4245 0.2993 0.021 Uiso 1 1 calc R U . . .
H45B H -0.0948 0.4974 0.3047 0.021 Uiso 1 1 calc R U . . .
C46 C -0.0203(5) 0.4554(2) 0.20440(19) 0.0169(11) Uani 1 1 d . . . . .
H46A H -0.0348 0.4796 0.1659 0.020 Uiso 1 1 calc R U . . .
H46B H -0.0722 0.4130 0.2160 0.020 Uiso 1 1 calc R U . . .
C47 C 0.1443(6) 0.3318(2) 0.25165(19) 0.0225(13) Uani 1 1 d . . . . .
H47A H 0.0583 0.3151 0.2494 0.027 Uiso 1 1 calc R U . . .
H47B H 0.2015 0.3094 0.2342 0.027 Uiso 1 1 calc R U . . .
C48 C 0.0973(5) 0.3389(2) 0.33625(19) 0.0191(12) Uani 1 1 d . . . . .
H48A H 0.1200 0.3175 0.3742 0.023 Uiso 1 1 calc R U . . .
H48B H 0.0104 0.3244 0.3327 0.023 Uiso 1 1 calc R U . . .
C49 C 0.0856(5) 0.4434(2) 0.3827(2) 0.0195(12) Uani 1 1 d . . . . .
H49 H 0.0742 0.4935 0.3764 0.023 Uiso 1 1 calc R U . . .
C50 C -0.0290(6) 0.4042(2) 0.4152(2) 0.0229(13) Uani 1 1 d . . . . .
H50A H -0.1066 0.4210 0.3944 0.028 Uiso 1 1 calc R U . . .
H50B H -0.0207 0.3542 0.4224 0.028 Uiso 1 1 calc R U . . .
C51 C -0.0377(6) 0.4155(3) 0.4675(2) 0.0288(14) Uani 1 1 d . . . . .
H51A H -0.1090 0.3885 0.4884 0.035 Uiso 1 1 calc R U . . .
H51B H -0.0542 0.4650 0.4601 0.035 Uiso 1 1 calc R U . . .
C52 C 0.0826(6) 0.3938(3) 0.5001(2) 0.0310(15) Uani 1 1 d . . . . .
H52A H 0.0950 0.3433 0.5109 0.037 Uiso 1 1 calc R U . . .
H52B H 0.0756 0.4044 0.5327 0.037 Uiso 1 1 calc R U . . .
C53 C 0.1962(6) 0.4326(2) 0.4670(2) 0.0276(14) Uani 1 1 d . . . . .
H53A H 0.1869 0.4828 0.4588 0.033 Uiso 1 1 calc R U . . .
H53B H 0.2741 0.4170 0.4878 0.033 Uiso 1 1 calc R U . . .
C54 C 0.2063(5) 0.4194(2) 0.4151(2) 0.0214(13) Uani 1 1 d . . . . .
H54A H 0.2790 0.4449 0.3943 0.026 Uiso 1 1 calc R U . . .
H54B H 0.2194 0.3695 0.4231 0.026 Uiso 1 1 calc R U . . .
C55 C -0.0216(6) 0.5705(2) 0.2104(2) 0.0223(13) Uani 1 1 d . . . . .
H55A H 0.0689 0.5706 0.2021 0.027 Uiso 1 1 calc R U . . .
H55B H -0.0311 0.5905 0.2381 0.027 Uiso 1 1 calc R U . . .
C56 C -0.0903(6) 0.6155(2) 0.1611(2) 0.0227(12) Uani 1 1 d . . . . .
H56A H -0.1818 0.6102 0.1676 0.027 Uiso 1 1 calc R U . . .
H56B H -0.0684 0.6645 0.1532 0.027 Uiso 1 1 calc R U . . .
C57 C -0.1292(8) 0.6368(3) 0.0710(2) 0.0441(19) Uani 1 1 d . . . . .
H57A H -0.1031 0.6241 0.0412 0.066 Uiso 1 1 calc R U . . .
H57B H -0.1138 0.6862 0.0624 0.066 Uiso 1 1 calc R U . . .
H57C H -0.2187 0.6270 0.0779 0.066 Uiso 1 1 calc R U . . .
C58 C 0.1945(5) 0.4376(2) 0.14581(18) 0.0200(12) Uani 1 1 d . . . . .
H58 H 0.2784 0.4152 0.1482 0.024 Uiso 1 1 calc R U . . .
C59 C 0.2090(5) 0.5125(2) 0.10972(19) 0.0231(13) Uani 1 1 d . . . . .
H59A H 0.2689 0.5356 0.1256 0.028 Uiso 1 1 calc R U . . .
H59B H 0.1272 0.5363 0.1058 0.028 Uiso 1 1 calc R U . . .
C60 C 0.2572(7) 0.5180(3) 0.05439(19) 0.0332(14) Uani 1 1 d . . . . .
H60A H 0.2641 0.5673 0.0308 0.040 Uiso 1 1 calc R U . . .
H60B H 0.3415 0.4969 0.0579 0.040 Uiso 1 1 calc R U . . .
C61 C 0.1665(7) 0.4808(3) 0.0303(2) 0.0451(18) Uani 1 1 d . . . . .
H61A H 0.0840 0.5042 0.0245 0.054 Uiso 1 1 calc R U . . .
H61B H 0.1989 0.4832 -0.0046 0.054 Uiso 1 1 calc R U . . .
C62 C 0.1507(7) 0.4056(3) 0.0666(2) 0.0447(18) Uani 1 1 d . . . . .
H62A H 0.2323 0.3815 0.0705 0.054 Uiso 1 1 calc R U . . .
H62B H 0.0906 0.3828 0.0505 0.054 Uiso 1 1 calc R U . . .
C63 C 0.1026(6) 0.3993(2) 0.1220(2) 0.0242(13) Uani 1 1 d . . . . .
H63A H 0.0179 0.4199 0.1189 0.029 Uiso 1 1 calc R U . . .
H63B H 0.0970 0.3500 0.1455 0.029 Uiso 1 1 calc R U . . .
C64 C 0.3127(6) 0.3161(2) 0.3164(2) 0.0277(14) Uani 1 1 d . . . . .
H64A H 0.3279 0.3612 0.3199 0.033 Uiso 1 1 calc R U . . .
H64B H 0.3600 0.3160 0.2851 0.033 Uiso 1 1 calc R U . . .
C65 C 0.3638(6) 0.2600(2) 0.36474(19) 0.0243(12) Uani 1 1 d . . . . .
H65A H 0.3439 0.2144 0.3631 0.029 Uiso 1 1 calc R U . . .
H65B H 0.4561 0.2643 0.3656 0.029 Uiso 1 1 calc R U . . .
C66 C 0.3728(7) 0.2203(3) 0.4573(2) 0.0357(17) Uani 1 1 d . . . . .
H66A H 0.4625 0.2314 0.4544 0.054 Uiso 1 1 calc R U . . .
H66B H 0.3612 0.1722 0.4604 0.054 Uiso 1 1 calc R U . . .
H66C H 0.3382 0.2264 0.4887 0.054 Uiso 1 1 calc R U . . .
C67 C 0.3561(6) 0.6399(2) 0.2313(2) 0.0258(13) Uani 1 1 d . . . . .
H67A H 0.2918 0.6748 0.2302 0.031 Uiso 1 1 calc R U . . .
H67B H 0.4390 0.6589 0.2352 0.031 Uiso 1 1 calc R U . . .
C68 C 0.4607(6) 0.5883(2) 0.17762(19) 0.0241(13) Uani 1 1 d . . . . .
H68A H 0.5365 0.6064 0.1891 0.029 Uiso 1 1 calc R U . . .
H68B H 0.4727 0.5934 0.1402 0.029 Uiso 1 1 calc R U . . .
C69 C 0.5619(6) 0.4702(3) 0.27202(19) 0.0217(12) Uani 1 1 d . . . . .
H69A H 0.6005 0.4261 0.2741 0.026 Uiso 1 1 calc R U . . .
H69B H 0.6287 0.5058 0.2625 0.026 Uiso 1 1 calc R U . . .
C70 C 0.4745(5) 0.5289(2) 0.3257(2) 0.0191(12) Uani 1 1 d . . . . .
H70A H 0.5416 0.5631 0.3096 0.023 Uiso 1 1 calc R U . . .
H70B H 0.4643 0.5246 0.3630 0.023 Uiso 1 1 calc R U . . .
C71 C 0.2485(6) 0.5956(2) 0.33480(19) 0.0210(11) Uani 1 1 d . . . . .
H71 H 0.2356 0.5562 0.3693 0.025 Uiso 1 1 calc R U . . .
C72 C 0.1207(5) 0.6276(2) 0.3170(2) 0.0230(13) Uani 1 1 d . . . . .
H72A H 0.0668 0.5946 0.3082 0.028 Uiso 1 1 calc R U . . .
H72B H 0.1297 0.6698 0.2846 0.028 Uiso 1 1 calc R U . . .
C73 C 0.0595(6) 0.6461(2) 0.3609(2) 0.0272(13) Uani 1 1 d . . . . .
H73A H -0.0241 0.6667 0.3490 0.033 Uiso 1 1 calc R U . . .
H73B H 0.0477 0.6036 0.3927 0.033 Uiso 1 1 calc R U . . .
C74 C 0.1404(6) 0.6969(2) 0.3748(2) 0.0327(15) Uani 1 1 d . . . . .
H74A H 0.1446 0.7412 0.3440 0.039 Uiso 1 1 calc R U . . .
H74B H 0.1018 0.7061 0.4047 0.039 Uiso 1 1 calc R U . . .
C75 C 0.2719(6) 0.6689(2) 0.3901(2) 0.0308(15) Uani 1 1 d . . . . .
H75A H 0.2684 0.6278 0.4235 0.037 Uiso 1 1 calc R U . . .
H75B H 0.3240 0.7044 0.3964 0.037 Uiso 1 1 calc R U . . .
C76 C 0.3331(6) 0.6486(2) 0.3466(2) 0.0239(13) Uani 1 1 d . . . . .
H76A H 0.4167 0.6281 0.3585 0.029 Uiso 1 1 calc R U . . .
H76B H 0.3442 0.6902 0.3140 0.029 Uiso 1 1 calc R U . . .
C77 C 0.3407(6) 0.6928(3) 0.1347(2) 0.0404(16) Uani 1 1 d . . . . .
H77A H 0.3156 0.7305 0.1466 0.048 Uiso 0.432(16) 1 calc R U P A 1
H77B H 0.4234 0.7050 0.1171 0.048 Uiso 0.432(16) 1 calc R U P A 1
H77C H 0.3825 0.7307 0.1421 0.048 Uiso 0.568(16) 1 calc R U P A 2
H77D H 0.3839 0.6873 0.1042 0.048 Uiso 0.568(16) 1 calc R U P A 2
C78 C 0.2515(16) 0.6881(5) 0.0972(5) 0.025(4) Uani 0.432(16) 1 d . . P A 1
H78A H 0.1771 0.6614 0.1154 0.030 Uiso 0.432(16) 1 calc R U P A 1
H78B H 0.2887 0.6655 0.0743 0.030 Uiso 0.432(16) 1 calc R U P A 1
C79 C 0.1090(10) 0.7970(3) 0.0650(3) 0.071(3) Uani 1 1 d . . . . .
H79A H 0.0370 0.7660 0.0702 0.106 Uiso 1 1 calc R U . . .
H79B H 0.1007 0.8359 0.0310 0.106 Uiso 1 1 calc R U . . .
H79C H 0.1120 0.8146 0.0939 0.106 Uiso 1 1 calc R U . . .
C80 C 0.5106(5) 0.4567(2) 0.1741(2) 0.0205(12) Uani 1 1 d . . . . .
H80 H 0.4593 0.4733 0.1409 0.025 Uiso 1 1 calc R U . . .
C81 C 0.5112(5) 0.3778(2) 0.1938(2) 0.0243(13) Uani 1 1 d . . . . .
H81A H 0.5639 0.3591 0.2261 0.029 Uiso 1 1 calc R U . . .
H81B H 0.4249 0.3602 0.2034 0.029 Uiso 1 1 calc R U . . .
C82 C 0.5621(6) 0.3534(3) 0.1513(2) 0.0282(13) Uani 1 1 d . . . . .
H82A H 0.5636 0.3022 0.1653 0.034 Uiso 1 1 calc R U . . .
H82B H 0.5054 0.3692 0.1202 0.034 Uiso 1 1 calc R U . . .
C83 C 0.6911(6) 0.3802(3) 0.1341(2) 0.0359(15) Uani 1 1 d . . . . .
H83A H 0.7182 0.3659 0.1048 0.043 Uiso 1 1 calc R U . . .
H83B H 0.7500 0.3598 0.1640 0.043 Uiso 1 1 calc R U . . .
C84 C 0.6954(6) 0.4581(3) 0.1158(2) 0.0347(15) Uani 1 1 d . . . . .
H84A H 0.6453 0.4785 0.0830 0.042 Uiso 1 1 calc R U . . .
H84B H 0.7832 0.4740 0.1074 0.042 Uiso 1 1 calc R U . . .
C85 C 0.6443(6) 0.4836(3) 0.1583(2) 0.0305(13) Uani 1 1 d . . . . .
H85A H 0.6993 0.4671 0.1899 0.037 Uiso 1 1 calc R U . . .
H85B H 0.6441 0.5347 0.1443 0.037 Uiso 1 1 calc R U . . .
C86 C 0.6082(5) 0.4285(2) 0.36478(19) 0.0205(12) Uani 1 1 d . . . . .
H86A H 0.6749 0.4626 0.3625 0.025 Uiso 1 1 calc R U . . .
H86B H 0.6468 0.3901 0.3569 0.025 Uiso 1 1 calc R U . . .
C87 C 0.5559(6) 0.4002(2) 0.4213(2) 0.0261(14) Uani 1 1 d . . . . .
H87A H 0.4822 0.3710 0.4219 0.031 Uiso 1 1 calc R U . . .
H87B H 0.6202 0.3697 0.4449 0.031 Uiso 1 1 calc R U . . .
C88 C 0.6234(7) 0.4873(3) 0.4536(2) 0.0345(16) Uani 1 1 d . . . . .
H88A H 0.6632 0.5157 0.4200 0.052 Uiso 1 1 calc R U . . .
H88B H 0.6847 0.4544 0.4761 0.052 Uiso 1 1 calc R U . . .
H88C H 0.5931 0.5171 0.4717 0.052 Uiso 1 1 calc R U . . .
F1 F 0.6364(4) 0.26756(16) 0.31545(14) 0.0439(9) Uani 1 1 d . . . . .
F2 F 0.8166(4) 0.20843(15) 0.33452(14) 0.0492(10) Uani 1 1 d . . . . .
F3 F 0.7885(4) 0.29539(17) 0.36346(14) 0.0559(12) Uani 1 1 d . . . . .
F4 F 0.8162(5) 0.3183(2) 0.27685(16) 0.0744(15) Uani 1 1 d . . . . .
B1 B 0.7636(7) 0.2720(3) 0.3222(2) 0.0244(14) Uani 1 1 d . . . . .
F5 F 0.8299(4) 0.19304(18) 0.80584(16) 0.0578(12) Uani 1 1 d . . . . .
F6 F 0.7069(4) 0.09813(13) 0.82395(13) 0.0413(10) Uani 1 1 d . . . . .
F7 F 0.8030(4) 0.14649(15) 0.74378(13) 0.0424(10) Uani 1 1 d . . . . .
F8 F 0.6425(3) 0.20228(14) 0.76488(14) 0.0435(10) Uani 1 1 d . . . . .
B2 B 0.7469(8) 0.1603(3) 0.7846(2) 0.0262(14) Uani 1 1 d . . . . .
F9 F 0.3025(3) 0.36935(16) 0.75921(13) 0.0413(9) Uani 1 1 d . . . . .
F10 F 0.3314(4) 0.31479(15) 0.70178(14) 0.0421(9) Uani 1 1 d . . . . .
F11 F 0.1406(3) 0.31149(13) 0.74065(12) 0.0331(8) Uani 1 1 d . . . . .
F12 F 0.2118(3) 0.41157(13) 0.67848(13) 0.0406(10) Uani 1 1 d . . . . .
B3 B 0.2461(8) 0.3513(2) 0.7198(2) 0.0266(14) Uani 1 1 d . . . . .
F13 F 0.3260(5) 0.1714(2) 0.22724(17) 0.0883(17) Uani 1 1 d . . . . .
F14 F 0.3031(5) 0.27676(17) 0.16648(18) 0.0732(15) Uani 1 1 d . . . . .
F15 F 0.3009(4) 0.18617(15) 0.14158(13) 0.0420(9) Uani 1 1 d . . . . .
F16 F 0.1396(4) 0.20444(19) 0.19069(15) 0.0558(11) Uani 1 1 d . . . . .
B4 B 0.2662(7) 0.2092(2) 0.1816(2) 0.0230(14) Uani 1 1 d . . . . .
N9 N 0.9646(7) 0.1856(4) 0.5447(2) 0.092(2) Uani 1 1 d . . . . .
C89 C 0.9786(7) 0.1805(4) 0.5039(3) 0.0514(19) Uani 1 1 d . . . . .
C90 C 0.9955(9) 0.1859(4) 0.4525(3) 0.071(2) Uani 1 1 d . . . . .
H90A H 0.9304 0.2159 0.4300 0.107 Uiso 1 1 calc R U . . .
H90B H 0.9899 0.1400 0.4505 0.107 Uiso 1 1 calc R U . . .
H90C H 1.0782 0.2059 0.4400 0.107 Uiso 1 1 calc R U . . .
N10 N 0.5342(6) 0.6121(3) 0.04217(19) 0.0608(16) Uani 1 1 d . . . . .
C91 C 0.5255(7) 0.6557(3) 0.0033(3) 0.0472(18) Uani 1 1 d . . . . .
C92 C 0.5031(10) 0.7137(3) -0.0438(3) 0.081(3) Uani 1 1 d . . . . .
H92A H 0.5747 0.7205 -0.0678 0.121 Uiso 1 1 calc R U . . .
H92B H 0.4918 0.7550 -0.0351 0.121 Uiso 1 1 calc R U . . .
H92C H 0.4272 0.7057 -0.0611 0.121 Uiso 1 1 calc R U . . .
C78A C 0.2130(9) 0.7109(5) 0.1210(4) 0.024(3) Uani 0.568(16) 1 d . . P A 2
H78C H 0.1756 0.7320 0.1449 0.029 Uiso 0.568(16) 1 calc R U P A 2
H78D H 0.1633 0.6696 0.1236 0.029 Uiso 0.568(16) 1 calc R U P A 2
O8 O 0.2166(5) 0.7618(2) 0.0650(2) 0.0708(18) Uani 1 1 d . . . . .

loop_
_atom_site_aniso_label
_atom_site_aniso_U_11
_atom_site_aniso_U_22
_atom_site_aniso_U_33
_atom_site_aniso_U_23
_atom_site_aniso_U_13
_atom_site_aniso_U_12
Ni1 0.0127(4) 0.0172(3) 0.0135(3) -0.0063(2) -0.0008(4) 0.0030(3)
P1 0.0135(8) 0.0159(6) 0.0150(7) -0.0048(5) -0.0006(6) 0.0022(5)
P2 0.0147(8) 0.0174(6) 0.0147(6) -0.0064(5) -0.0009(6) 0.0027(5)
P3 0.0149(8) 0.0150(5) 0.0180(7) -0.0063(5) 0.0008(6) 0.0018(5)
P4 0.0159(8) 0.0235(6) 0.0129(7) -0.0072(5) -0.0013(6) 0.0033(6)
O1 0.038(3) 0.0273(17) 0.015(2) -0.0037(14) 0.0005(19) -0.0032(17)
O2 0.037(3) 0.0273(17) 0.022(2) -0.0040(14) 0.002(2) -0.0063(17)
O3 0.044(3) 0.0262(17) 0.031(2) -0.0004(15) 0.006(2) 0.0021(18)
O4 0.022(3) 0.0389(19) 0.018(2) -0.0141(16) -0.0030(19) 0.0014(17)
N1 0.021(3) 0.0138(18) 0.017(2) -0.0062(16) 0.000(2) 0.0019(18)
N2 0.022(3) 0.0129(17) 0.018(2) -0.0036(15) -0.003(2) 0.0039(18)
N3 0.028(3) 0.0176(19) 0.018(2) -0.0022(16) -0.002(2) 0.0008(19)
N4 0.014(3) 0.0186(19) 0.017(2) -0.0083(16) -0.001(2) -0.0012(17)
C1 0.013(3) 0.024(2) 0.018(3) -0.009(2) -0.002(3) 0.001(2)
C2 0.022(4) 0.023(2) 0.016(3) -0.011(2) 0.002(3) 0.004(2)
C3 0.018(3) 0.014(2) 0.022(3) -0.0057(19) -0.006(2) 0.007(2)
C4 0.025(3) 0.014(2) 0.020(3) -0.0071(18) -0.005(2) 0.002(2)
C5 0.018(3) 0.016(2) 0.018(3) -0.0082(18) 0.002(2) 0.003(2)
C6 0.022(4) 0.026(2) 0.018(3) -0.006(2) -0.002(3) 0.007(2)
C7 0.024(4) 0.030(3) 0.023(3) -0.009(2) -0.004(3) -0.004(2)
C8 0.039(4) 0.041(3) 0.009(3) -0.008(2) -0.001(3) -0.007(3)
C9 0.028(4) 0.033(3) 0.018(3) -0.013(2) 0.005(3) -0.002(2)
C10 0.017(4) 0.024(2) 0.013(2) -0.0069(18) 0.000(2) 0.000(2)
C11 0.017(3) 0.018(2) 0.025(3) -0.009(2) -0.004(3) 0.004(2)
C12 0.030(4) 0.023(2) 0.020(3) -0.007(2) -0.003(3) 0.001(2)
C13 0.035(4) 0.045(3) 0.022(3) -0.001(2) 0.008(3) -0.007(3)
C14 0.019(3) 0.022(2) 0.017(3) -0.0092(19) 0.002(2) 0.005(2)
C15 0.021(4) 0.022(2) 0.019(3) -0.0070(19) -0.001(2) 0.004(2)
C16 0.026(4) 0.034(2) 0.020(3) -0.006(2) -0.003(3) -0.003(3)
C17 0.038(5) 0.050(3) 0.017(3) -0.015(2) -0.005(3) 0.002(3)
C18 0.035(4) 0.041(3) 0.028(3) -0.026(2) 0.004(3) -0.003(3)
C19 0.023(4) 0.026(2) 0.026(3) -0.018(2) -0.001(3) 0.006(2)
C20 0.016(3) 0.022(2) 0.020(3) -0.005(2) -0.002(3) -0.001(2)
C21 0.035(4) 0.023(2) 0.032(3) -0.012(2) -0.002(3) -0.005(2)
C22 0.059(6) 0.033(3) 0.032(4) -0.005(2) 0.021(4) -0.010(3)
C23 0.023(3) 0.019(2) 0.020(3) -0.0037(19) 0.001(2) 0.006(2)
C24 0.023(3) 0.031(3) 0.013(3) -0.006(2) 0.000(2) 0.013(2)
C25 0.016(3) 0.027(3) 0.021(3) -0.012(2) -0.005(3) 0.000(2)
C26 0.014(3) 0.022(2) 0.022(3) -0.009(2) -0.001(2) 0.004(2)
C27 0.018(3) 0.018(2) 0.017(2) -0.0073(17) -0.001(3) 0.004(2)
C28 0.019(3) 0.016(2) 0.028(3) -0.009(2) 0.001(3) -0.004(2)
C29 0.028(4) 0.026(2) 0.023(3) -0.011(2) -0.006(3) -0.004(2)
C30 0.020(3) 0.031(3) 0.030(3) -0.017(2) 0.001(3) -0.006(2)
C31 0.029(4) 0.025(2) 0.024(3) -0.014(2) 0.005(3) 0.000(2)
C32 0.024(4) 0.018(2) 0.028(3) -0.012(2) 0.001(3) 0.002(2)
C33 0.032(4) 0.020(2) 0.023(3) 0.002(2) 0.006(3) 0.004(2)
C34 0.041(4) 0.028(2) 0.030(3) -0.002(2) 0.009(3) 0.007(3)
C35 0.044(4) 0.032(3) 0.047(4) 0.007(3) -0.010(3) -0.004(3)
C36 0.020(3) 0.024(2) 0.013(2) -0.0039(19) -0.002(2) 0.002(2)
C37 0.022(3) 0.041(3) 0.019(3) -0.016(2) -0.009(2) 0.012(3)
C38 0.024(3) 0.049(3) 0.027(3) -0.021(2) -0.007(3) 0.006(3)
C39 0.016(3) 0.060(3) 0.030(3) -0.029(3) -0.001(3) -0.002(3)
C40 0.038(4) 0.035(3) 0.029(3) -0.019(2) -0.004(3) -0.008(3)
C41 0.016(3) 0.034(3) 0.020(3) -0.012(2) -0.002(2) 0.001(2)
C42 0.015(3) 0.023(2) 0.015(3) -0.0103(19) 0.000(2) -0.002(2)
C43 0.023(4) 0.023(2) 0.022(3) -0.008(2) 0.003(3) -0.001(2)
C44 0.033(5) 0.054(3) 0.037(4) -0.029(3) 0.005(3) 0.002(3)
Ni2 0.0141(4) 0.0169(3) 0.0167(3) -0.0078(2) -0.0013(4) 0.0022(3)
P5 0.0154(8) 0.0190(6) 0.0168(7) -0.0087(5) -0.0012(6) 0.0024(5)
P6 0.0189(9) 0.0167(6) 0.0175(7) -0.0089(5) -0.0026(6) 0.0019(5)
P7 0.0138(8) 0.0167(6) 0.0225(7) -0.0077(5) -0.0044(6) 0.0031(5)
P8 0.0134(8) 0.0229(6) 0.0144(7) -0.0051(5) -0.0032(6) 0.0025(5)
O5 0.029(3) 0.0355(18) 0.017(2) -0.0087(15) -0.002(2) 0.0102(17)
O6 0.031(3) 0.0320(18) 0.017(2) -0.0096(15) -0.0016(19) 0.0074(17)
O7 0.026(3) 0.038(2) 0.025(2) -0.0177(17) 0.000(2) -0.0023(18)
N5 0.020(3) 0.0184(18) 0.015(2) -0.0053(16) 0.000(2) 0.0056(19)
N6 0.014(3) 0.0214(19) 0.016(2) -0.0084(16) -0.003(2) -0.0018(18)
N7 0.019(3) 0.0209(19) 0.011(2) -0.0083(16) -0.001(2) 0.0070(18)
N8 0.019(3) 0.0206(19) 0.026(2) -0.0017(17) -0.014(2) 0.0011(19)
C45 0.011(3) 0.024(2) 0.018(3) -0.007(2) -0.001(2) 0.002(2)
C46 0.013(3) 0.022(2) 0.017(3) -0.008(2) -0.005(2) 0.001(2)
C47 0.028(4) 0.020(2) 0.022(3) -0.010(2) -0.006(3) 0.007(2)
C48 0.020(3) 0.020(2) 0.019(3) -0.0087(19) -0.001(2) -0.003(2)
C49 0.017(3) 0.021(2) 0.024(3) -0.012(2) -0.004(3) 0.006(2)
C50 0.017(3) 0.029(3) 0.024(3) -0.011(2) -0.001(3) 0.005(2)
C51 0.028(4) 0.040(3) 0.020(3) -0.013(2) 0.002(3) 0.005(3)
C52 0.026(4) 0.045(3) 0.029(3) -0.021(3) 0.003(3) 0.001(3)
C53 0.023(4) 0.034(3) 0.029(3) -0.015(2) -0.010(3) 0.006(2)
C54 0.016(3) 0.023(2) 0.030(3) -0.014(2) -0.003(3) 0.001(2)
C55 0.019(4) 0.025(2) 0.024(3) -0.011(2) -0.005(3) 0.003(2)
C56 0.019(3) 0.022(2) 0.027(3) -0.009(2) 0.000(3) 0.003(2)
C57 0.070(6) 0.034(3) 0.023(3) -0.004(2) -0.003(3) 0.005(3)
C58 0.019(3) 0.029(2) 0.016(3) -0.014(2) 0.000(2) -0.001(2)
C59 0.019(4) 0.032(3) 0.019(3) -0.010(2) -0.007(2) 0.007(2)
C60 0.027(4) 0.053(3) 0.016(3) -0.008(2) -0.005(3) 0.000(3)
C61 0.037(5) 0.083(5) 0.024(3) -0.029(3) -0.001(3) -0.012(4)
C62 0.039(5) 0.075(4) 0.038(4) -0.043(3) 0.008(3) -0.018(4)
C63 0.017(3) 0.036(3) 0.027(3) -0.020(2) -0.001(3) -0.006(2)
C64 0.032(4) 0.026(3) 0.021(3) -0.004(2) 0.005(3) 0.006(3)
C65 0.020(3) 0.028(3) 0.021(3) -0.005(2) 0.000(3) 0.007(2)
C66 0.044(5) 0.037(3) 0.021(3) -0.005(2) -0.006(3) 0.007(3)
C67 0.019(3) 0.016(2) 0.040(3) -0.007(2) -0.001(3) 0.004(2)
C68 0.030(4) 0.024(2) 0.016(3) -0.006(2) -0.002(2) -0.003(2)
C69 0.016(3) 0.033(3) 0.017(3) -0.011(2) -0.004(3) 0.006(2)
C70 0.014(3) 0.016(2) 0.026(3) -0.007(2) -0.003(3) 0.002(2)
C71 0.018(3) 0.018(2) 0.029(3) -0.0111(18) -0.004(3) 0.007(3)
C72 0.024(4) 0.022(2) 0.025(3) -0.011(2) -0.005(3) 0.009(2)
C73 0.017(3) 0.030(3) 0.043(3) -0.023(2) -0.010(3) 0.010(2)
C74 0.041(5) 0.026(3) 0.037(3) -0.019(2) -0.005(3) 0.009(3)
C75 0.030(4) 0.032(3) 0.037(3) -0.021(2) -0.012(3) 0.009(3)
C76 0.021(3) 0.022(2) 0.035(3) -0.017(2) -0.004(3) 0.003(2)
C77 0.030(4) 0.031(3) 0.039(3) 0.012(2) -0.016(3) -0.012(3)
C78 0.044(9) 0.013(5) 0.014(6) 0.000(4) -0.016(7) 0.005(6)
C79 0.103(8) 0.048(4) 0.058(5) -0.015(3) 0.022(5) -0.013(5)
C80 0.012(3) 0.038(3) 0.012(3) -0.010(2) 0.000(2) 0.000(2)
C81 0.020(3) 0.030(3) 0.023(3) -0.010(2) -0.003(3) 0.010(2)
C82 0.024(3) 0.036(3) 0.023(3) -0.009(2) -0.001(3) 0.011(3)
C83 0.031(4) 0.056(3) 0.024(3) -0.020(3) 0.003(3) 0.013(3)
C84 0.022(4) 0.067(4) 0.016(3) -0.015(3) 0.003(3) -0.001(3)
C85 0.015(3) 0.057(3) 0.025(3) -0.021(3) 0.001(2) -0.001(3)
C86 0.021(3) 0.022(2) 0.020(3) -0.010(2) -0.006(3) 0.005(2)
C87 0.034(4) 0.027(3) 0.015(3) -0.005(2) -0.006(3) 0.007(2)
C88 0.031(5) 0.048(3) 0.034(4) -0.026(3) 0.001(3) -0.005(3)
F1 0.020(2) 0.062(2) 0.050(2) -0.0203(17) 0.0000(18) 0.0069(17)
F2 0.047(3) 0.0425(18) 0.073(3) -0.0374(17) -0.020(2) 0.0148(17)
F3 0.062(3) 0.071(2) 0.059(2) -0.0513(19) -0.019(2) 0.024(2)
F4 0.069(4) 0.089(3) 0.039(2) 0.007(2) -0.004(3) -0.049(3)
B1 0.015(4) 0.027(3) 0.033(3) -0.014(2) 0.001(3) 0.002(3)
F5 0.052(3) 0.062(2) 0.079(3) -0.049(2) -0.003(2) -0.014(2)
F6 0.043(3) 0.0244(14) 0.048(2) -0.0048(13) -0.0044(19) 0.0068(14)
F7 0.041(3) 0.0524(18) 0.040(2) -0.0243(16) -0.0043(19) 0.0213(17)
F8 0.028(2) 0.0283(15) 0.061(2) -0.0009(15) 0.0123(19) 0.0123(15)
B2 0.018(4) 0.024(3) 0.039(3) -0.013(2) 0.001(4) 0.005(3)
F9 0.035(2) 0.0581(19) 0.041(2) -0.0298(16) 0.0039(18) -0.0147(17)
F10 0.034(2) 0.0465(18) 0.058(2) -0.0334(17) 0.0032(19) 0.0089(17)
F11 0.029(2) 0.0233(14) 0.0403(19) -0.0036(13) -0.0014(17) -0.0034(14)
F12 0.036(3) 0.0291(15) 0.045(2) 0.0002(13) -0.0021(19) -0.0007(14)
B3 0.025(4) 0.021(2) 0.037(3) -0.014(2) 0.002(4) 0.000(3)
F13 0.071(4) 0.142(4) 0.039(3) -0.019(2) -0.014(3) 0.073(3)
F14 0.081(4) 0.0417(19) 0.116(4) -0.052(2) 0.050(3) -0.026(2)
F15 0.042(2) 0.0491(18) 0.047(2) -0.0322(15) 0.0019(19) -0.0026(16)
F16 0.024(2) 0.093(3) 0.049(2) -0.025(2) 0.0064(19) -0.012(2)
B4 0.018(4) 0.019(2) 0.030(3) -0.007(2) -0.003(3) 0.004(3)
N9 0.072(5) 0.153(7) 0.046(4) -0.033(4) 0.002(4) -0.020(5)
C89 0.040(5) 0.090(5) 0.024(3) -0.020(3) -0.001(3) -0.011(4)
C90 0.096(7) 0.086(5) 0.040(4) -0.033(4) 0.008(4) -0.014(5)
N10 0.058(4) 0.075(4) 0.030(3) 0.005(3) -0.007(3) -0.009(3)
C91 0.042(5) 0.044(3) 0.045(4) -0.004(3) -0.002(4) -0.002(3)
C92 0.156(10) 0.034(3) 0.041(4) -0.001(3) -0.018(5) 0.004(4)
C78A 0.022(6) 0.022(5) 0.017(5) 0.007(4) -0.001(4) 0.000(4)
O8 0.034(3) 0.053(3) 0.070(3) 0.042(2) -0.025(3) -0.013(2)

loop_
_atom_type_symbol
_atom_type_description
_atom_type_scat_dispersion_real
_atom_type_scat_dispersion_imag
_atom_type_scat_source
C C 0.0033 0.0016 'International Tables Vol C Tables 4.2.6.8 and 6.1.1.4'
H H 0.0000 0.0000 'International Tables Vol C Tables 4.2.6.8 and 6.1.1.4'
B B 0.0013 0.0007 'International Tables Vol C Tables 4.2.6.8 and 6.1.1.4'
F F 0.0171 0.0103 'International Tables Vol C Tables 4.2.6.8 and 6.1.1.4'
N N 0.0061 0.0033 'International Tables Vol C Tables 4.2.6.8 and 6.1.1.4'
Ni Ni 0.3393 1.1124 'International Tables Vol C Tables 4.2.6.8 and 6.1.1.4'
O O 0.0106 0.0060 'International Tables Vol C Tables 4.2.6.8 and 6.1.1.4'
P P 0.1023 0.0942 'International Tables Vol C Tables 4.2.6.8 and 6.1.1.4'

loop_
_geom_angle_atom_site_label_1
_geom_angle_atom_site_label_2
_geom_angle_atom_site_label_3
_geom_angle
P1 Ni1 P2 81.81(5)
P1 Ni1 P3 100.09(5)
P1 Ni1 P4 162.58(6)
P2 Ni1 P3 165.34(5)
P2 Ni1 P4 100.39(5)
P4 Ni1 P3 82.19(5)
C1 P1 Ni1 112.78(17)
C1 P1 C3 105.6(2)
C3 P1 Ni1 108.70(17)
C5 P1 Ni1 123.67(17)
C5 P1 C1 103.1(2)
C5 P1 C3 101.2(2)
C2 P2 Ni1 110.99(14)
C4 P2 Ni1 110.38(16)
C4 P2 C2 106.1(2)
C14 P2 Ni1 123.54(16)
C14 P2 C2 101.8(2)
C14 P2 C4 102.5(2)
C23 P3 Ni1 107.96(15)
C26 P3 Ni1 109.24(14)
C26 P3 C23 109.6(2)
C27 P3 Ni1 128.52(19)
C27 P3 C23 99.9(2)
C27 P3 C26 100.5(2)
C24 P4 Ni1 108.37(19)
C24 P4 C25 111.0(2)
C24 P4 C36 100.1(2)
C25 P4 Ni1 107.32(18)
C25 P4 C36 98.7(2)
C36 P4 Ni1 130.49(18)
C13 O1 C12 111.9(4)
C21 O2 C22 110.3(5)
C35 O3 C34 115.4(5)
C44 O4 C43 112.5(5)
C1 N1 C11 114.8(4)
C2 N1 C1 111.8(4)
C2 N1 C11 114.4(4)
C3 N2 C4 111.0(4)
C3 N2 C20 114.3(4)
C4 N2 C20 116.4(4)
C23 N3 C24 108.8(4)
C23 N3 C33 111.8(3)
C24 N3 C33 113.4(4)
C25 N4 C42 109.3(4)
C26 N4 C25 110.0(3)
C26 N4 C42 111.7(4)
N1 C1 P1 116.2(4)
N1 C2 P2 118.5(4)
N2 C3 P1 117.7(3)
N2 C4 P2 114.7(3)
C6 C5 P1 111.8(3)
C10 C5 P1 113.0(3)
C10 C5 C6 110.7(4)
C7 C6 C5 110.7(4)
C8 C7 C6 111.3(5)
C9 C8 C7 112.4(4)
C8 C9 C10 110.1(4)
C5 C10 C9 110.5(4)
N1 C11 C12 112.9(4)
O1 C12 C11 109.9(4)
C15 C14 P2 112.2(3)
C15 C14 C19 109.9(4)
C19 C14 P2 112.3(4)
C16 C15 C14 111.0(4)
C15 C16 C17 110.8(5)
C16 C17 C18 111.3(5)
C17 C18 C19 111.2(4)
C18 C19 C14 110.1(4)
N2 C20 C21 115.1(5)
O2 C21 C20 110.5(4)
N3 C23 P3 111.9(3)
N3 C24 P4 111.4(3)
N4 C25 P4 113.3(4)
N4 C26 P3 112.0(3)
C28 C27 P3 115.0(3)
C28 C27 C32 109.9(4)
C32 C27 P3 112.1(4)
C29 C28 C27 109.6(4)
C28 C29 C30 111.6(5)
C31 C30 C29 111.3(4)
C30 C31 C32 111.7(4)
C31 C32 C27 109.4(4)
N3 C33 C34 110.2(4)
O3 C34 C33 112.7(4)
C37 C36 P4 109.9(3)
C41 C36 P4 115.2(3)
C41 C36 C37 110.6(4)
C38 C37 C36 109.8(4)
C39 C38 C37 111.1(4)
C38 C39 C40 111.6(5)
C39 C40 C41 111.3(4)
C36 C41 C40 109.6(4)
N4 C42 C43 114.2(5)
O4 C43 C42 116.3(4)
P5 Ni2 P7 100.30(5)
P5 Ni2 P8 161.36(5)
P6 Ni2 P5 82.16(5)
P6 Ni2 P7 163.69(5)
P6 Ni2 P8 100.48(5)
P7 Ni2 P8 82.40(5)
C45 P5 Ni2 113.13(17)
C45 P5 C48 105.3(2)
C48 P5 Ni2 108.70(17)
C49 P5 Ni2 124.61(19)
C49 P5 C45 101.7(2)
C49 P5 C48 101.4(2)
C46 P6 Ni2 111.52(14)
C46 P6 C47 104.7(2)
C47 P6 Ni2 110.85(16)
C58 P6 Ni2 122.43(17)
C58 P6 C46 101.3(2)
C58 P6 C47 104.3(2)
C67 P7 Ni2 107.45(17)
C70 P7 Ni2 109.83(14)
C70 P7 C67 109.7(3)
C70 P7 C71 100.5(2)
C71 P7 Ni2 127.7(2)
C71 P7 C67 100.6(2)
C68 P8 Ni2 108.67(19)
C68 P8 C80 99.5(2)
C69 P8 Ni2 107.32(19)
C69 P8 C68 109.3(2)
C69 P8 C80 99.5(2)
C80 P8 Ni2 131.09(18)
C66 O5 C65 111.4(4)
C57 O6 C56 112.0(4)
C87 O7 C88 113.5(5)
C47 N5 C48 112.6(4)
C47 N5 C64 114.8(4)
C48 N5 C64 114.4(4)
C46 N6 C45 111.9(4)
C46 N6 C55 115.8(4)
C55 N6 C45 115.2(4)
C69 N7 C86 108.5(4)
C70 N7 C69 110.8(4)
C70 N7 C86 111.0(3)
C67 N8 C77 112.7(4)
C68 N8 C67 110.4(4)
C68 N8 C77 112.0(5)
N6 C45 P5 115.6(4)
N6 C46 P6 118.1(3)
N5 C47 P6 114.4(3)
N5 C48 P5 117.5(3)
C50 C49 P5 112.9(3)
C54 C49 P5 111.6(4)
C54 C49 C50 110.1(4)
C51 C50 C49 110.3(4)
C50 C51 C52 111.9(5)
C51 C52 C53 110.0(5)
C54 C53 C52 110.8(4)
C49 C54 C53 109.7(4)
N6 C55 C56 113.1(4)
O6 C56 C55 111.4(4)
C59 C58 P6 112.1(3)
C59 C58 C63 111.2(4)
C63 C58 P6 111.8(4)
C58 C59 C60 110.5(4)
C61 C60 C59 109.7(5)
C62 C61 C60 110.8(5)
C61 C62 C63 111.3(4)
C58 C63 C62 108.9(5)
N5 C64 C65 114.9(5)
O5 C65 C64 110.8(4)
N8 C67 P7 112.3(3)
N8 C68 P8 111.4(4)
N7 C69 P8 113.0(4)
N7 C70 P7 111.5(3)
C72 C71 P7 115.5(3)
C72 C71 C76 109.1(4)
C76 C71 P7 111.5(4)
C71 C72 C73 110.0(4)
C74 C73 C72 110.6(5)
C75 C74 C73 111.1(4)
C74 C75 C76 111.7(5)
C75 C76 C71 109.3(5)
C78 C77 N8 113.2(6)
C78A C77 N8 112.3(5)
C77 C78 O8 104.9(8)
C81 C80 P8 116.6(4)
C81 C80 C85 109.1(4)
C85 C80 P8 110.6(3)
C82 C81 C80 110.7(4)
C83 C82 C81 111.9(5)
C82 C83 C84 111.3(5)
C83 C84 C85 111.6(5)
C80 C85 C84 110.5(5)
N7 C86 C87 113.1(5)
O7 C87 C86 116.4(4)
F1 B1 F3 110.7(5)
F2 B1 F1 109.5(5)
F2 B1 F3 108.5(5)
F2 B1 F4 110.3(5)
F4 B1 F1 110.0(5)
F4 B1 F3 107.7(5)
F5 B2 F6 109.8(5)
F5 B2 F7 110.0(6)
F5 B2 F8 109.9(4)
F7 B2 F6 109.5(4)
F7 B2 F8 109.0(5)
F8 B2 F6 108.6(6)
F10 B3 F9 109.1(6)
F10 B3 F11 110.7(4)
F10 B3 F12 109.8(5)
F11 B3 F9 109.0(5)
F12 B3 F9 108.3(4)
F12 B3 F11 109.9(6)
F13 B4 F14 108.9(5)
F13 B4 F15 109.7(4)
F13 B4 F16 108.7(5)
F14 B4 F15 107.7(5)
F14 B4 F16 109.6(4)
F16 B4 F15 112.3(5)
N9 C89 C90 170.7(8)
N10 C91 C92 173.7(9)
C77 C78A O8 105.1(7)
C79 O8 C78 130.0(8)
C79 O8 C78A 99.1(6)

loop_
_geom_bond_atom_site_label_1
_geom_bond_atom_site_label_2
_geom_bond_distance
Ni1 P1 2.2134(15)
Ni1 P2 2.2263(13)
Ni1 P3 2.2537(13)
Ni1 P4 2.2462(16)
P1 C1 1.876(6)
P1 C3 1.901(4)
P1 C5 1.844(5)
P2 C2 1.891(6)
P2 C4 1.887(4)
P2 C14 1.843(5)
P3 C23 1.845(4)
P3 C26 1.842(5)
P3 C27 1.842(5)
P4 C24 1.852(5)
P4 C25 1.859(6)
P4 C36 1.860(5)
O1 C12 1.428(6)
O1 C13 1.426(6)
O2 C21 1.420(6)
O2 C22 1.453(7)
O3 C34 1.432(6)
O3 C35 1.402(7)
O4 C43 1.431(6)
O4 C44 1.427(7)
N1 C1 1.450(6)
N1 C2 1.441(6)
N1 C11 1.459(5)
N2 C3 1.443(6)
N2 C4 1.455(6)
N2 C20 1.460(7)
N3 C23 1.456(6)
N3 C24 1.467(7)
N3 C33 1.478(6)
N4 C25 1.467(6)
N4 C26 1.458(6)
N4 C42 1.475(6)
C5 C6 1.542(7)
C5 C10 1.534(7)
C6 C7 1.540(7)
C7 C8 1.524(8)
C8 C9 1.491(8)
C9 C10 1.536(6)
C11 C12 1.534(7)
C14 C15 1.533(6)
C14 C19 1.543(7)
C15 C16 1.517(7)
C16 C17 1.523(8)
C17 C18 1.528(7)
C18 C19 1.531(7)
C20 C21 1.518(7)
C27 C28 1.550(8)
C27 C32 1.553(6)
C28 C29 1.518(7)
C29 C30 1.530(7)
C30 C31 1.522(8)
C31 C32 1.523(7)
C33 C34 1.487(8)
C36 C37 1.539(8)
C36 C41 1.535(6)
C37 C38 1.536(7)
C38 C39 1.508(7)
C39 C40 1.532(9)
C40 C41 1.540(7)
C42 C43 1.504(7)
Ni2 P5 2.2210(16)
Ni2 P6 2.2137(14)
Ni2 P7 2.2446(13)
Ni2 P8 2.2653(16)
P5 C45 1.870(6)
P5 C48 1.890(4)
P5 C49 1.846(5)
P6 C46 1.883(5)
P6 C47 1.885(4)
P6 C58 1.851(5)
P7 C67 1.853(5)
P7 C70 1.840(5)
P7 C71 1.852(5)
P8 C68 1.851(5)
P8 C69 1.851(5)
P8 C80 1.851(5)
O5 C65 1.435(6)
O5 C66 1.394(6)
O6 C56 1.421(6)
O6 C57 1.418(7)
O7 C87 1.425(5)
O7 C88 1.441(7)
N5 C47 1.446(6)
N5 C48 1.447(6)
N5 C64 1.463(7)
N6 C45 1.460(6)
N6 C46 1.450(6)
N6 C55 1.455(6)
N7 C69 1.464(6)
N7 C70 1.461(5)
N7 C86 1.483(6)
N8 C67 1.462(6)
N8 C68 1.443(7)
N8 C77 1.475(6)
C49 C50 1.550(8)
C49 C54 1.534(7)
C50 C51 1.526(7)
C51 C52 1.530(8)
C52 C53 1.546(8)
C53 C54 1.535(7)
C55 C56 1.509(7)
C58 C59 1.512(6)
C58 C63 1.547(7)
C59 C60 1.550(7)
C60 C61 1.529(8)
C61 C62 1.521(8)
C62 C63 1.547(7)
C64 C65 1.499(7)
C71 C72 1.516(8)
C71 C76 1.547(7)
C72 C73 1.526(7)
C73 C74 1.519(7)
C74 C75 1.517(8)
C75 C76 1.537(7)
C77 C78 1.423(14)
C77 C78A 1.425(11)
C78 O8 1.504(10)
C79 O8 1.362(10)
C80 C81 1.527(7)
C80 C85 1.534(8)
C81 C82 1.524(7)
C82 C83 1.493(8)
C83 C84 1.511(7)
C84 C85 1.537(7)
C86 C87 1.531(7)
F1 B1 1.377(8)
F2 B1 1.363(6)
F3 B1 1.401(7)
F4 B1 1.371(7)
F5 B2 1.367(8)
F6 B2 1.406(7)
F7 B2 1.380(7)
F8 B2 1.395(8)
F9 B3 1.394(7)
F10 B3 1.385(7)
F11 B3 1.388(8)
F12 B3 1.387(6)
F13 B4 1.356(7)
F14 B4 1.368(6)
F15 B4 1.390(6)
F16 B4 1.370(8)
N9 C89 1.159(8)
C89 C90 1.371(8)
N10 C91 1.111(7)
C91 C92 1.418(8)
C78A O8 1.498(9)
